data_1561449
loop_
_publ_author_name
'Kang, Taewon'
'Kim, Hongsik'
'Jeoung, Sungeun'
'Moon, Dohyun'
'Moon, Hoi Ri'
'Lee, Dongwhan'

_publ_section_title
;
 Non-stackable molecules assemble into porous crystals displaying
 concerted cavity-changing motions
;
_journal_name_full 'Chemical Science'
_journal_paper_doi 10.1039/D1SC01163D
_journal_year 2021
_chemical_formula_moiety 'C38 H24 N6'
_chemical_formula_sum 'C38 H24 N6'
_chemical_formula_weight 564.63
_chemical_name_systematic 1,4-bis(4,9-Dihydro-o-benzeno-2H-naphtho-[2,3-d][1,2,3]triazolo)benzene
_space_group_crystal_system monoclinic
_space_group_IT_number 14
_space_group_name_Hall '-P 2yn'
_space_group_name_H-M_alt 'P 1 21/n 1'
_atom_sites_solution_hydrogens geom
_audit_creation_method SHELXL-2018/3
_audit_update_record
;
2020-01-28 deposited with the CCDC.	2021-04-01 downloaded from the CCDC.
;
_cell_angle_alpha 90
_cell_angle_beta 98.58(3)
_cell_angle_gamma 90
_cell_formula_units_Z 2
_cell_length_a 9.2440(19)
_cell_length_b 6.6490(13)
_cell_length_c 24.353(5)
_cell_measurement_reflns_used 25937
_cell_measurement_temperature 223(2)
_cell_measurement_theta_max 32.969
_cell_measurement_theta_min 0.374
_cell_volume 1480.1(5)
_computing_cell_refinement 'HKL3000sm(Otwinowski & Minor, 1997)'
_computing_data_collection 'PAL BL2D-SMDC Program(Shin et.al, 2016)'
_computing_data_reduction 'HKL3000sm(Otwinowski & Minor, 1997)'
_computing_molecular_graphics 'DIAMOND 4(Putx&Brandenburg, 2014)'
_computing_publication_material 'publCIF(Westrip, 2010)'
_computing_structure_refinement 'SHELXL-2018(Sheldrick, 2018)'
_computing_structure_solution 'SHELXT-2018(Sheldrick, 2018)'
_diffrn_ambient_temperature 223(2)
_diffrn_measured_fraction_theta_full 0.997
_diffrn_measured_fraction_theta_max 0.978
_diffrn_measurement_device_type 'Rayonix MX225HS CCD area detector'
_diffrn_measurement_method 'omega scan'
_diffrn_radiation_type synchrotron
_diffrn_radiation_wavelength 0.65303
_diffrn_reflns_av_R_equivalents 0.1101
_diffrn_reflns_av_unetI/netI 0.0947
_diffrn_reflns_Laue_measured_fraction_full 0.997
_diffrn_reflns_Laue_measured_fraction_max 0.978
_diffrn_reflns_limit_h_max 12
_diffrn_reflns_limit_h_min -12
_diffrn_reflns_limit_k_max 8
_diffrn_reflns_limit_k_min -8
_diffrn_reflns_limit_l_max 33
_diffrn_reflns_limit_l_min -33
_diffrn_reflns_number 13497
_diffrn_reflns_point_group_measured_fraction_full 0.997
_diffrn_reflns_point_group_measured_fraction_max 0.978
_diffrn_reflns_theta_full 23.068
_diffrn_reflns_theta_max 26.997
_diffrn_reflns_theta_min 1.554
_diffrn_source 'PLSII 2D bending magnet'
_exptl_absorpt_coefficient_mu 0.064
_exptl_absorpt_correction_T_max 1.000
_exptl_absorpt_correction_T_min 0.848
_exptl_absorpt_correction_type empirical
_exptl_absorpt_process_details 'HKL3000sm Scalepack(Otwinowski et.al,2003)'
_exptl_crystal_colour colourless
_exptl_crystal_density_diffrn 1.267
_exptl_crystal_description needle
_exptl_crystal_F_000 588
_exptl_crystal_size_max 0.100
_exptl_crystal_size_mid 0.020
_exptl_crystal_size_min 0.020
_refine_diff_density_max 0.304
_refine_diff_density_min -0.186
_refine_diff_density_rms 0.053
_refine_ls_extinction_method none
_refine_ls_goodness_of_fit_ref 0.931
_refine_ls_hydrogen_treatment constr
_refine_ls_matrix_type full
_refine_ls_number_parameters 199
_refine_ls_number_reflns 4067
_refine_ls_number_restraints 0
_refine_ls_restrained_S_all 0.931
_refine_ls_R_factor_all 0.1480
_refine_ls_R_factor_gt 0.0753
_refine_ls_shift/su_max 0.000
_refine_ls_shift/su_mean 0.000
_refine_ls_structure_factor_coef Fsqd
_refine_ls_weighting_details 'w=1/[\s^2^(Fo^2^)+(0.1032P)^2^] where P=(Fo^2^+2Fc^2^)/3'
_refine_ls_weighting_scheme calc
_refine_ls_wR_factor_gt 0.1795
_refine_ls_wR_factor_ref 0.2131
_reflns_Friedel_coverage 0.000
_reflns_number_gt 1888
_reflns_number_total 4067
_reflns_threshold_expression 'I > 2\s(I)'
_cod_data_source_file d1sc01163d2.cif
_cod_data_source_block 1C
_cod_original_sg_symbol_H-M 'P 21/n'
_cod_database_code 1561449
_shelx_shelxl_version_number 2018/3
_shelx_space_group_comment
;
The symmetry employed for this shelxl refinement is uniquely defined
by the following loop, which should always be used as a source of
symmetry information in preference to the above space-group names.
They are only intended as comments.
;
_shelx_estimated_absorpt_t_min 0.994
_shelx_estimated_absorpt_t_max 0.999

loop_
_space_group_symop_operation_xyz
'x, y, z'
'-x+1/2, y+1/2, -z+1/2'
'-x, -y, -z'
'x-1/2, -y-1/2, z-1/2'

loop_
_atom_site_label
_atom_site_type_symbol
_atom_site_fract_x
_atom_site_fract_y
_atom_site_fract_z
_atom_site_U_iso_or_equiv
_atom_site_adp_type
_atom_site_occupancy
_atom_site_site_symmetry_order
_atom_site_calc_flag
_atom_site_refinement_flags_posn
_atom_site_refinement_flags_adp
_atom_site_refinement_flags_occupancy
_atom_site_disorder_assembly
_atom_site_disorder_group
N1 N 0.7957(2) 0.4168(3) 0.42282(9) 0.0504(6) Uani 1 1 d . . . . .
N2 N 0.7896(2) 0.2154(3) 0.42870(9) 0.0497(6) Uani 1 1 d . . . . .
N3 N 0.6737(2) 0.1237(3) 0.39863(8) 0.0512(6) Uani 1 1 d . . . . .
C1 C 1.0235(3) 0.2016(4) 0.48906(10) 0.0495(6) Uani 1 1 d . . . . .
H1 H 1.039136 0.338191 0.481860 0.059 Uiso 1 1 calc R U . . .
C2 C 0.8968(3) 0.1060(4) 0.46435(10) 0.0468(6) Uani 1 1 d . . . . .
C3 C 0.8734(3) -0.0939(4) 0.47557(10) 0.0502(7) Uani 1 1 d . . . . .
H3 H 0.786889 -0.157394 0.459072 0.060 Uiso 1 1 calc R U . . .
C4 C 0.6762(3) 0.4551(4) 0.38675(10) 0.0479(6) Uani 1 1 d . . . . .
C5 C 0.6028(3) 0.2752(4) 0.37254(11) 0.0494(6) Uani 1 1 d . . . . .
C6 C 0.4626(3) 0.2997(4) 0.33138(11) 0.0520(7) Uani 1 1 d . . . . .
H6 H 0.410741 0.171893 0.320930 0.062 Uiso 1 1 calc R U . . .
C7 C 0.3743(3) 0.4502(4) 0.36026(10) 0.0519(7) Uani 1 1 d . . . . .
C8 C 0.2328(3) 0.4232(5) 0.37121(11) 0.0564(7) Uani 1 1 d . . . . .
H8 H 0.182447 0.302919 0.361072 0.068 Uiso 1 1 calc R U . . .
C9 C 0.1663(3) 0.5750(5) 0.39722(11) 0.0586(8) Uani 1 1 d . . . . .
H9 H 0.069747 0.557988 0.404183 0.070 Uiso 1 1 calc R U . . .
C10 C 0.2396(3) 0.7504(5) 0.41301(11) 0.0591(8) Uani 1 1 d . . . . .
H10 H 0.193545 0.851513 0.431120 0.071 Uiso 1 1 calc R U . . .
C11 C 0.3824(3) 0.7788(4) 0.40222(11) 0.0536(7) Uani 1 1 d . . . . .
H11 H 0.432718 0.898793 0.412861 0.064 Uiso 1 1 calc R U . . .
C12 C 0.4483(3) 0.6301(4) 0.37598(10) 0.0504(7) Uani 1 1 d . . . . .
C13 C 0.6031(3) 0.6393(4) 0.36001(10) 0.0494(6) Uani 1 1 d . . . . .
H13 H 0.656000 0.766137 0.370654 0.059 Uiso 1 1 calc R U . . .
C14 C 0.5821(3) 0.5946(4) 0.29750(11) 0.0492(6) Uani 1 1 d . . . . .
C15 C 0.6259(3) 0.7195(4) 0.25786(11) 0.0524(7) Uani 1 1 d . . . . .
H15 H 0.674588 0.840957 0.268143 0.063 Uiso 1 1 calc R U . . .
C16 C 0.5967(3) 0.6622(5) 0.20227(11) 0.0565(7) Uani 1 1 d . . . . .
H16 H 0.624593 0.746684 0.174737 0.068 Uiso 1 1 calc R U . . .
C17 C 0.5272(3) 0.4830(5) 0.18733(12) 0.0576(7) Uani 1 1 d . . . . .
H17 H 0.510386 0.444687 0.149764 0.069 Uiso 1 1 calc R U . . .
C18 C 0.4818(3) 0.3582(4) 0.22724(11) 0.0539(7) Uani 1 1 d . . . . .
H18 H 0.432661 0.237285 0.216734 0.065 Uiso 1 1 calc R U . . .
C19 C 0.5095(3) 0.4136(4) 0.28256(11) 0.0503(7) Uani 1 1 d . . . . .

loop_
_atom_site_aniso_label
_atom_site_aniso_U_11
_atom_site_aniso_U_22
_atom_site_aniso_U_33
_atom_site_aniso_U_23
_atom_site_aniso_U_13
_atom_site_aniso_U_12
N1 0.0403(11) 0.0585(14) 0.0484(12) 0.0000(10) -0.0065(9) 0.0002(10)
N2 0.0417(12) 0.0516(13) 0.0504(12) -0.0015(10) -0.0112(9) -0.0003(10)
N3 0.0401(12) 0.0601(14) 0.0481(12) -0.0030(10) -0.0108(10) -0.0013(10)
C1 0.0418(14) 0.0538(15) 0.0491(14) 0.0012(12) -0.0065(11) -0.0002(12)
C2 0.0371(13) 0.0571(16) 0.0429(13) -0.0030(12) -0.0050(10) 0.0018(11)
C3 0.0402(14) 0.0593(17) 0.0473(14) -0.0024(12) -0.0064(11) -0.0022(12)
C4 0.0336(12) 0.0623(17) 0.0444(13) 0.0010(12) -0.0053(10) -0.0007(11)
C5 0.0357(13) 0.0627(16) 0.0471(14) -0.0001(12) -0.0030(11) -0.0005(12)
C6 0.0380(13) 0.0601(16) 0.0524(15) 0.0004(12) -0.0109(11) -0.0034(12)
C7 0.0386(13) 0.0666(18) 0.0462(14) 0.0072(13) -0.0077(11) -0.0004(13)
C8 0.0395(14) 0.0717(19) 0.0532(15) 0.0090(14) -0.0090(12) -0.0037(13)
C9 0.0371(14) 0.079(2) 0.0567(17) 0.0086(15) -0.0018(12) 0.0022(14)
C10 0.0483(16) 0.075(2) 0.0510(16) 0.0055(14) -0.0031(13) 0.0085(14)
C11 0.0460(15) 0.0612(17) 0.0496(15) 0.0017(13) -0.0066(12) 0.0011(13)
C12 0.0392(13) 0.0635(16) 0.0435(14) 0.0030(12) -0.0100(11) 0.0002(12)
C13 0.0385(13) 0.0552(15) 0.0497(14) 0.0015(12) -0.0092(11) -0.0034(11)
C14 0.0311(12) 0.0643(16) 0.0486(14) 0.0028(13) -0.0062(11) 0.0045(11)
C15 0.0354(13) 0.0624(16) 0.0548(16) 0.0032(13) -0.0080(11) 0.0019(12)
C16 0.0392(14) 0.075(2) 0.0507(16) 0.0077(14) -0.0074(12) 0.0028(13)
C17 0.0418(14) 0.079(2) 0.0482(15) -0.0016(14) -0.0068(12) 0.0022(14)
C18 0.0383(14) 0.0626(17) 0.0555(16) -0.0029(14) -0.0101(12) 0.0008(12)
C19 0.0340(13) 0.0610(16) 0.0512(15) -0.0006(12) -0.0087(11) 0.0014(12)

loop_
_atom_type_symbol
_atom_type_description
_atom_type_scat_dispersion_real
_atom_type_scat_dispersion_imag
_atom_type_scat_source
C C 0.0027 0.0014 'International Tables Vol C Tables 4.2.6.8 and 6.1.1.4'
H H 0.0000 0.0000 'International Tables Vol C Tables 4.2.6.8 and 6.1.1.4'
N N 0.0053 0.0028 'International Tables Vol C Tables 4.2.6.8 and 6.1.1.4'

loop_
_geom_angle_atom_site_label_1
_geom_angle_atom_site_label_2
_geom_angle_atom_site_label_3
_geom_angle
_geom_angle_site_symmetry_1
_geom_angle_site_symmetry_3
_geom_angle_publ_flag
C4 N1 N2 102.5(2) . . ?
N1 N2 N3 115.7(2) . . ?
N1 N2 C2 122.5(2) . . ?
N3 N2 C2 121.8(2) . . ?
C5 N3 N2 102.4(2) . . ?
C3 C1 C2 119.4(2) 3_756 . ?
C3 C1 H1 120.3 3_756 . ?
C2 C1 H1 120.3 . . ?
C3 C2 C1 120.1(2) . . ?
C3 C2 N2 120.0(2) . . ?
C1 C2 N2 119.9(2) . . ?
C2 C3 C1 120.5(2) . 3_756 ?
C2 C3 H3 119.8 . . ?
C1 C3 H3 119.8 3_756 . ?
N1 C4 C5 109.0(2) . . ?
N1 C4 C13 136.0(2) . . ?
C5 C4 C13 115.0(2) . . ?
N3 C5 C4 110.4(2) . . ?
N3 C5 C6 135.6(2) . . ?
C4 C5 C6 114.0(2) . . ?
C5 C6 C19 104.6(2) . . ?
C5 C6 C7 103.2(2) . . ?
C19 C6 C7 105.5(2) . . ?
C5 C6 H6 114.1 . . ?
C19 C6 H6 114.1 . . ?
C7 C6 H6 114.1 . . ?
C8 C7 C12 119.6(3) . . ?
C8 C7 C6 126.1(3) . . ?
C12 C7 C6 114.3(2) . . ?
C9 C8 C7 119.4(3) . . ?
C9 C8 H8 120.3 . . ?
C7 C8 H8 120.3 . . ?
C10 C9 C8 120.9(3) . . ?
C10 C9 H9 119.6 . . ?
C8 C9 H9 119.6 . . ?
C9 C10 C11 120.2(3) . . ?
C9 C10 H10 119.9 . . ?
C11 C10 H10 119.9 . . ?
C12 C11 C10 119.3(3) . . ?
C12 C11 H11 120.4 . . ?
C10 C11 H11 120.4 . . ?
C11 C12 C7 120.7(3) . . ?
C11 C12 C13 125.8(3) . . ?
C7 C12 C13 113.5(2) . . ?
C4 C13 C14 104.8(2) . . ?
C4 C13 C12 103.5(2) . . ?
C14 C13 C12 104.97(19) . . ?
C4 C13 H13 114.1 . . ?
C14 C13 H13 114.1 . . ?
C12 C13 H13 114.1 . . ?
C15 C14 C19 121.0(2) . . ?
C15 C14 C13 124.8(2) . . ?
C19 C14 C13 114.2(2) . . ?
C14 C15 C16 118.7(3) . . ?
C14 C15 H15 120.6 . . ?
C16 C15 H15 120.6 . . ?
C17 C16 C15 120.6(3) . . ?
C17 C16 H16 119.7 . . ?
C15 C16 H16 119.7 . . ?
C16 C17 C18 120.6(3) . . ?
C16 C17 H17 119.7 . . ?
C18 C17 H17 119.7 . . ?
C19 C18 C17 119.4(3) . . ?
C19 C18 H18 120.3 . . ?
C17 C18 H18 120.3 . . ?
C18 C19 C14 119.6(3) . . ?
C18 C19 C6 126.4(3) . . ?
C14 C19 C6 113.9(2) . . ?

loop_
_geom_bond_atom_site_label_1
_geom_bond_atom_site_label_2
_geom_bond_distance
_geom_bond_site_symmetry_2
_geom_bond_publ_flag
N1 C4 1.329(3) . ?
N1 N2 1.349(3) . ?
N2 N3 1.350(3) . ?
N2 C2 1.417(3) . ?
N3 C5 1.313(3) . ?
C1 C3 1.385(3) 3_756 ?
C1 C2 1.388(3) . ?
C1 H1 0.9400 . ?
C2 C3 1.381(4) . ?
C3 H3 0.9400 . ?
C4 C5 1.393(4) . ?
C4 C13 1.500(4) . ?
C5 C6 1.524(3) . ?
C6 C19 1.526(4) . ?
C6 C7 1.528(4) . ?
C6 H6 0.9900 . ?
C7 C8 1.384(4) . ?
C7 C12 1.403(4) . ?
C8 C9 1.383(4) . ?
C8 H8 0.9400 . ?
C9 C10 1.375(4) . ?
C9 H9 0.9400 . ?
C10 C11 1.397(4) . ?
C10 H10 0.9400 . ?
C11 C12 1.369(4) . ?
C11 H11 0.9400 . ?
C12 C13 1.539(4) . ?
C13 C14 1.535(4) . ?
C13 H13 0.9900 . ?
C14 C15 1.379(4) . ?
C14 C19 1.399(4) . ?
C15 C16 1.393(4) . ?
C15 H15 0.9400 . ?
C16 C17 1.376(4) . ?
C16 H16 0.9400 . ?
C17 C18 1.390(4) . ?
C17 H17 0.9400 . ?
C18 C19 1.383(4) . ?
C18 H18 0.9400 . ?

loop_
_geom_torsion_atom_site_label_1
_geom_torsion_atom_site_label_2
_geom_torsion_atom_site_label_3
_geom_torsion_atom_site_label_4
_geom_torsion
_geom_torsion_site_symmetry_1
_geom_torsion_site_symmetry_2
_geom_torsion_site_symmetry_3
_geom_torsion_site_symmetry_4
_geom_torsion_publ_flag
C4 N1 N2 N3 0.0(3) . . . . ?
C4 N1 N2 C2 -179.6(2) . . . . ?
N1 N2 N3 C5 -0.2(3) . . . . ?
C2 N2 N3 C5 179.4(2) . . . . ?
C3 C1 C2 C3 0.8(4) 3_756 . . . ?
C3 C1 C2 N2 179.1(2) 3_756 . . . ?
N1 N2 C2 C3 169.7(2) . . . . ?
N3 N2 C2 C3 -9.8(4) . . . . ?
N1 N2 C2 C1 -8.6(4) . . . . ?
N3 N2 C2 C1 171.8(2) . . . . ?
C1 C2 C3 C1 -0.8(4) . . . 3_756 ?
N2 C2 C3 C1 -179.1(2) . . . 3_756 ?
N2 N1 C4 C5 0.2(3) . . . . ?
N2 N1 C4 C13 178.4(3) . . . . ?
N2 N3 C5 C4 0.3(3) . . . . ?
N2 N3 C5 C6 -179.8(3) . . . . ?
N1 C4 C5 N3 -0.3(3) . . . . ?
C13 C4 C5 N3 -178.9(2) . . . . ?
N1 C4 C5 C6 179.7(2) . . . . ?
C13 C4 C5 C6 1.1(3) . . . . ?
N3 C5 C6 C19 -126.0(3) . . . . ?
C4 C5 C6 C19 54.0(3) . . . . ?
N3 C5 C6 C7 123.9(3) . . . . ?
C4 C5 C6 C7 -56.2(3) . . . . ?
C5 C6 C7 C8 -125.8(3) . . . . ?
C19 C6 C7 C8 124.7(3) . . . . ?
C5 C6 C7 C12 54.6(3) . . . . ?
C19 C6 C7 C12 -54.9(3) . . . . ?
C12 C7 C8 C9 0.4(4) . . . . ?
C6 C7 C8 C9 -179.2(2) . . . . ?
C7 C8 C9 C10 -1.0(4) . . . . ?
C8 C9 C10 C11 0.9(4) . . . . ?
C9 C10 C11 C12 -0.2(4) . . . . ?
C10 C11 C12 C7 -0.4(4) . . . . ?
C10 C11 C12 C13 178.7(2) . . . . ?
C8 C7 C12 C11 0.3(4) . . . . ?
C6 C7 C12 C11 179.9(2) . . . . ?
C8 C7 C12 C13 -178.9(2) . . . . ?
C6 C7 C12 C13 0.8(3) . . . . ?
N1 C4 C13 C14 127.0(3) . . . . ?
C5 C4 C13 C14 -54.8(3) . . . . ?
N1 C4 C13 C12 -123.2(3) . . . . ?
C5 C4 C13 C12 54.9(3) . . . . ?
C11 C12 C13 C4 125.1(3) . . . . ?
C7 C12 C13 C4 -55.8(3) . . . . ?
C11 C12 C13 C14 -125.3(3) . . . . ?
C7 C12 C13 C14 53.8(3) . . . . ?
C4 C13 C14 C15 -128.1(3) . . . . ?
C12 C13 C14 C15 123.2(3) . . . . ?
C4 C13 C14 C19 53.4(3) . . . . ?
C12 C13 C14 C19 -55.3(3) . . . . ?
C19 C14 C15 C16 -0.1(4) . . . . ?
C13 C14 C15 C16 -178.4(2) . . . . ?
C14 C15 C16 C17 -0.9(4) . . . . ?
C15 C16 C17 C18 1.6(4) . . . . ?
C16 C17 C18 C19 -1.3(4) . . . . ?
C17 C18 C19 C14 0.3(4) . . . . ?
C17 C18 C19 C6 177.5(2) . . . . ?
C15 C14 C19 C18 0.3(4) . . . . ?
C13 C14 C19 C18 178.9(2) . . . . ?
C15 C14 C19 C6 -177.1(2) . . . . ?
C13 C14 C19 C6 1.4(3) . . . . ?
C5 C6 C19 C18 127.9(3) . . . . ?
C7 C6 C19 C18 -123.7(3) . . . . ?
C5 C6 C19 C14 -54.8(3) . . . . ?
C7 C6 C19 C14 53.6(3) . . . . ?
